data_7023513
loop_
_publ_author_name
'Tohnai, Norimitsu'
'Sugino, Misa'
'Araki, Yusuke'
'Hatanaka, Keisuke'
'Hisaki, Ichiro'
'Miyata, Mikiji'

_publ_section_title
;
 A facile and versatile approach to efficient enhancement of solid-state
 luminescence by organic-inorganic hybrid salts.
;
_journal_issue 45
_journal_name_full 'Dalton transactions (Cambridge, England : 2003)'
_journal_page_first 15922
_journal_page_last 15926
_journal_paper_doi 10.1039/c3dt51422f
_journal_volume 42
_journal_year 2013
_chemical_formula_moiety 'C28 H28 N2 O6 S2'
_chemical_formula_sum 'C28 H28 N2 O6 S2'
_chemical_formula_weight 552.66
_space_group_IT_number 2
_symmetry_cell_setting triclinic
_symmetry_Int_Tables_number 2
_symmetry_space_group_name_Hall '-P 1'
_symmetry_space_group_name_H-M 'P -1'
_atom_sites_solution_hydrogens geom
_atom_sites_solution_primary direct
_atom_sites_solution_secondary difmap
_cell_angle_alpha 72.933(19)
_cell_angle_beta 84.68(3)
_cell_angle_gamma 83.64(3)
_cell_formula_units_Z 1
_cell_length_a 5.7607(9)
_cell_length_b 8.8385(8)
_cell_length_c 13.309(2)
_cell_measurement_reflns_used 1110
_cell_measurement_temperature 213
_cell_measurement_theta_max 27.49
_cell_measurement_theta_min 3.21
_cell_volume 642.52(17)
_computing_cell_refinement DTREK
_computing_data_collection DTREK
_computing_data_reduction DTREK
_computing_molecular_graphics 'CrystalStructure 4.0'
_computing_publication_material 'CrystalStructure 4.0 (Rigaku, 2010)'
_computing_structure_refinement 'SHELXL97 (Sheldrick, 2008)'
_computing_structure_solution 'SIR2004 (Burla, et al., 2005)'
_diffrn_ambient_temperature 213
_diffrn_detector_area_resol_mean 13.653
_diffrn_measured_fraction_theta_full 0.992
_diffrn_measured_fraction_theta_max 0.992
_diffrn_measurement_device_type 'Rigaku XtaLAB mini'
_diffrn_measurement_method \w
_diffrn_radiation_type 'Mo K\a'
_diffrn_radiation_wavelength 0.71075
_diffrn_reflns_av_R_equivalents 0.0799
_diffrn_reflns_limit_h_max 7
_diffrn_reflns_limit_h_min -7
_diffrn_reflns_limit_k_max 11
_diffrn_reflns_limit_k_min -11
_diffrn_reflns_limit_l_max 17
_diffrn_reflns_limit_l_min -17
_diffrn_reflns_number 6691
_diffrn_reflns_theta_full 27.50
_diffrn_reflns_theta_max 27.50
_diffrn_standards_number 0
_exptl_absorpt_coefficient_mu 0.255
_exptl_absorpt_correction_T_max 0.987
_exptl_absorpt_correction_T_min 0.856
_exptl_absorpt_correction_type multi-scan
_exptl_absorpt_process_details 'REQAB (Rigaku, 1998)'
_exptl_crystal_colour colorless
_exptl_crystal_density_diffrn 1.428
_exptl_crystal_density_method 'not measured'
_exptl_crystal_description block
_exptl_crystal_F_000 290.00
_exptl_crystal_size_max 0.300
_exptl_crystal_size_mid 0.100
_exptl_crystal_size_min 0.050
_refine_diff_density_max 0.770
_refine_diff_density_min -0.300
_refine_ls_extinction_method none
_refine_ls_goodness_of_fit_ref 1.037
_refine_ls_hydrogen_treatment constr
_refine_ls_number_parameters 173
_refine_ls_number_reflns 2931
_refine_ls_number_restraints 0
_refine_ls_R_factor_gt 0.0742
_refine_ls_shift/su_max 0.000
_refine_ls_structure_factor_coef Fsqd
_refine_ls_weighting_details 'w = 1/[\s^2^(Fo^2^)+(0.0636P)^2^+0.1458P] where P=(Fo^2^+2Fc^2^)/3'
_refine_ls_weighting_scheme calc
_refine_ls_wR_factor_ref 0.1732
_reflns_number_gt 1620
_reflns_number_total 2931
_reflns_threshold_expression F^2^>2.0\s(F^2^)
_cod_data_source_file c3dt51422f.txt
_cod_data_source_block 15BAPA_MeSO3H
_cod_database_code 7023513

loop_
_symmetry_equiv_pos_site_id
_symmetry_equiv_pos_as_xyz
1 +X,+Y,+Z
2 -X,-Y,-Z

loop_
_atom_site_label
_atom_site_type_symbol
_atom_site_fract_x
_atom_site_fract_y
_atom_site_fract_z
_atom_site_U_iso_or_equiv
_atom_site_adp_type
_atom_site_occupancy
_atom_site_symmetry_multiplicity
_atom_site_calc_flag
_atom_site_refinement_flags
S1 S 0.10465(18) 0.70242(12) 0.06780(8) 0.0309(3) Uani 1.0 2 d .
O1 O -0.1409(5) 0.7612(4) 0.0609(3) 0.0431(8) Uani 1.0 2 d .
O2 O 0.2037(5) 0.6769(4) -0.0320(2) 0.0413(8) Uani 1.0 2 d .
O3 O 0.1456(5) 0.5630(3) 0.1564(2) 0.0399(8) Uani 1.0 2 d .
N1 N 0.3326(6) 1.2939(4) 0.1114(3) 0.0322(8) Uani 1.0 2 d .
C1 C 0.2929(7) 0.7524(5) 0.4760(3) 0.0279(9) Uani 1.0 2 d .
C2 C 0.4377(7) 0.7386(5) 0.5552(3) 0.0329(10) Uani 1.0 2 d .
C3 C 0.4362(7) 0.6096(5) 0.6476(4) 0.0357(11) Uani 1.0 2 d .
C4 C 0.2879(7) 0.4964(5) 0.6617(3) 0.0309(10) Uani 1.0 2 d .
C5 C -0.0061(7) 0.3765(5) 0.5944(3) 0.0300(10) Uani 1.0 2 d .
C6 C 0.1423(7) 0.6274(5) 0.4868(3) 0.0247(9) Uani 1.0 2 d .
C7 C 0.1389(7) 0.5008(5) 0.5821(3) 0.0268(9) Uani 1.0 2 d .
C8 C 0.3207(7) 1.1569(5) 0.2059(3) 0.0271(9) Uani 1.0 2 d .
C9 C 0.1167(7) 1.1354(5) 0.2689(3) 0.0327(10) Uani 1.0 2 d .
C10 C 0.1051(7) 1.0035(5) 0.3551(3) 0.0329(10) Uani 1.0 2 d .
C11 C 0.2993(7) 0.8930(5) 0.3808(3) 0.0285(9) Uani 1.0 2 d .
C12 C 0.5035(7) 0.9185(5) 0.3175(3) 0.0334(10) Uani 1.0 2 d .
C13 C 0.5154(7) 1.0501(5) 0.2295(3) 0.0330(10) Uani 1.0 2 d .
C14 C 0.2515(8) 0.8491(5) 0.0903(4) 0.0435(12) Uani 1.0 2 d .
H1A H 0.2682 1.3812 0.1270 0.0386 Uiso 1.0 2 calc R
H1B H 0.2552 1.2774 0.0612 0.0386 Uiso 1.0 2 calc R
H1C H 0.4815 1.3061 0.0886 0.0386 Uiso 1.0 2 calc R
H9 H -0.0124 1.2094 0.2534 0.0392 Uiso 1.0 2 calc R
H10 H -0.0338 0.9878 0.3969 0.0395 Uiso 1.0 2 calc R
H12 H 0.6347 0.8467 0.3340 0.0401 Uiso 1.0 2 calc R
H13 H 0.6532 1.0660 0.1870 0.0396 Uiso 1.0 2 calc R
H2 H 0.5396 0.8163 0.5477 0.0394 Uiso 1.0 2 calc R
H3 H 0.5384 0.6026 0.6992 0.0428 Uiso 1.0 2 calc R
H4 H 0.2836 0.4147 0.7244 0.0370 Uiso 1.0 2 calc R
H5 H -0.0112 0.2957 0.6576 0.0360 Uiso 1.0 2 calc R
H14A H 0.4154 0.8149 0.0942 0.0522 Uiso 1.0 2 calc R
H14B H 0.1907 0.8685 0.1554 0.0522 Uiso 1.0 2 calc R
H14C H 0.2299 0.9450 0.0336 0.0522 Uiso 1.0 2 calc R

loop_
_atom_site_aniso_label
_atom_site_aniso_U_11
_atom_site_aniso_U_22
_atom_site_aniso_U_33
_atom_site_aniso_U_12
_atom_site_aniso_U_13
_atom_site_aniso_U_23
S1 0.0317(6) 0.0276(6) 0.0312(6) -0.0033(5) -0.0051(4) -0.0040(4)
O1 0.0309(17) 0.0435(19) 0.053(2) 0.0008(14) -0.0072(14) -0.0111(15)
O2 0.0445(19) 0.052(2) 0.0303(17) -0.0134(16) 0.0031(13) -0.0145(14)
O3 0.056(2) 0.0280(16) 0.0303(17) 0.0006(15) -0.0082(14) 0.0007(13)
N1 0.034(2) 0.0301(19) 0.032(2) -0.0050(16) -0.0064(15) -0.0056(15)
C1 0.029(3) 0.022(2) 0.032(3) -0.0027(17) -0.0032(17) -0.0058(17)
C2 0.035(3) 0.029(3) 0.035(3) -0.0108(19) -0.0055(19) -0.0065(18)
C3 0.038(3) 0.036(3) 0.036(3) -0.006(2) -0.0154(19) -0.0106(19)
C4 0.038(3) 0.028(3) 0.024(3) -0.0058(19) -0.0051(18) -0.0018(17)
C5 0.032(3) 0.024(3) 0.031(3) -0.0046(18) -0.0055(18) -0.0022(17)
C6 0.024(2) 0.025(2) 0.024(2) -0.0009(17) -0.0016(16) -0.0040(16)
C7 0.024(2) 0.025(2) 0.029(3) -0.0013(17) -0.0013(16) -0.0054(17)
C8 0.035(3) 0.020(2) 0.025(3) -0.0050(18) -0.0079(17) -0.0023(16)
C9 0.027(3) 0.025(3) 0.041(3) 0.0020(18) -0.0043(18) -0.0030(18)
C10 0.029(3) 0.032(3) 0.032(3) -0.0049(19) 0.0020(17) -0.0018(18)
C11 0.033(3) 0.021(2) 0.032(3) -0.0108(18) -0.0072(17) -0.0042(17)
C12 0.030(3) 0.023(3) 0.042(3) -0.0010(18) -0.0083(19) -0.0006(18)
C13 0.026(3) 0.034(3) 0.038(3) -0.0073(19) -0.0014(18) -0.0078(19)
C14 0.049(3) 0.038(3) 0.049(3) -0.008(3) -0.004(3) -0.018(2)

loop_
_atom_type_symbol
_atom_type_description
_atom_type_scat_dispersion_real
_atom_type_scat_dispersion_imag
_atom_type_scat_source
C C 0.003 0.002
;
International Tables for Crystallography
(1992, Vol. C, Tables 4.2.6.8 and 6.1.1.4)
;
H H 0.000 0.000
;
International Tables for Crystallography
(1992, Vol. C, Table 6.1.1.4)
;
N N 0.006 0.003
;
International Tables for Crystallography
(1992, Vol. C, Tables 4.2.6.8 and 6.1.1.4)
;
O O 0.011 0.006
;
International Tables for Crystallography
(1992, Vol. C, Tables 4.2.6.8 and 6.1.1.4)
;
S S 0.125 0.123
;
International Tables for Crystallography
(1992, Vol. C, Tables 4.2.6.8 and 6.1.1.4)
;

loop_
_geom_angle_atom_site_label_1
_geom_angle_atom_site_label_2
_geom_angle_atom_site_label_3
_geom_angle
_geom_angle_publ_flag
_geom_angle_site_symmetry_1
_geom_angle_site_symmetry_3
O1 S1 O2 110.93(19) yes . .
O1 S1 O3 112.90(17) yes . .
O1 S1 C14 107.1(2) yes . .
O2 S1 O3 112.18(17) yes . .
O2 S1 C14 107.4(2) yes . .
O3 S1 C14 105.9(2) yes . .
C2 C1 C6 118.5(3) yes . .
C2 C1 C11 119.4(4) yes . .
C6 C1 C11 122.0(4) yes . .
C1 C2 C3 121.8(4) yes . .
C2 C3 C4 120.6(4) yes . .
C3 C4 C7 120.6(4) yes . .
C6 C5 C7 121.4(3) yes 2_566 .
C1 C6 C5 122.4(3) yes . 2_566
C1 C6 C7 118.6(4) yes . .
C5 C6 C7 119.0(4) yes 2_566 .
C4 C7 C5 120.5(4) yes . .
C4 C7 C6 119.8(4) yes . .
C5 C7 C6 119.6(4) yes . .
N1 C8 C9 120.1(4) yes . .
N1 C8 C13 119.1(4) yes . .
C9 C8 C13 120.8(3) yes . .
C8 C9 C10 119.5(4) yes . .
C9 C10 C11 120.9(4) yes . .
C1 C11 C10 121.8(4) yes . .
C1 C11 C12 119.7(4) yes . .
C10 C11 C12 118.5(3) yes . .
C11 C12 C13 120.8(4) yes . .
C8 C13 C12 119.3(4) yes . .
C8 N1 H1A 109.466 no . .
C8 N1 H1B 109.475 no . .
C8 N1 H1C 109.467 no . .
H1A N1 H1B 109.481 no . .
H1A N1 H1C 109.464 no . .
H1B N1 H1C 109.475 no . .
C1 C2 H2 119.101 no . .
C3 C2 H2 119.096 no . .
C2 C3 H3 119.705 no . .
C4 C3 H3 119.697 no . .
C3 C4 H4 119.709 no . .
C7 C4 H4 119.713 no . .
C6 C5 H5 119.320 no 2_566 .
C7 C5 H5 119.313 no . .
C8 C9 H9 120.242 no . .
C10 C9 H9 120.238 no . .
C9 C10 H10 119.533 no . .
C11 C10 H10 119.522 no . .
C11 C12 H12 119.579 no . .
C13 C12 H12 119.574 no . .
C8 C13 H13 120.328 no . .
C12 C13 H13 120.328 no . .
S1 C14 H14A 109.476 no . .
S1 C14 H14B 109.474 no . .
S1 C14 H14C 109.467 no . .
H14A C14 H14B 109.470 no . .
H14A C14 H14C 109.469 no . .
H14B C14 H14C 109.472 no . .

loop_
_geom_bond_atom_site_label_1
_geom_bond_atom_site_label_2
_geom_bond_distance
_geom_bond_publ_flag
_geom_bond_site_symmetry_2
S1 O1 1.454(3) yes .
S1 O2 1.466(3) yes .
S1 O3 1.449(3) yes .
S1 C14 1.733(6) yes .
N1 C8 1.471(4) yes .
C1 C2 1.373(6) yes .
C1 C6 1.446(6) yes .
C1 C11 1.492(5) yes .
C2 C3 1.410(5) yes .
C3 C4 1.347(6) yes .
C4 C7 1.414(6) yes .
C5 C6 1.403(6) yes 2_566
C5 C7 1.416(6) yes .
C6 C7 1.425(5) yes .
C8 C9 1.376(6) yes .
C8 C13 1.380(6) yes .
C9 C10 1.378(5) yes .
C10 C11 1.398(6) yes .
C11 C12 1.382(6) yes .
C12 C13 1.390(5) yes .
N1 H1A 0.890 no .
N1 H1B 0.890 no .
N1 H1C 0.890 no .
C2 H2 0.930 no .
C3 H3 0.930 no .
C4 H4 0.930 no .
C5 H5 0.930 no .
C9 H9 0.930 no .
C10 H10 0.930 no .
C12 H12 0.930 no .
C13 H13 0.930 no .
C14 H14A 0.960 no .
C14 H14B 0.960 no .
C14 H14C 0.960 no .

loop_
_geom_contact_atom_site_label_1
_geom_contact_atom_site_label_2
_geom_contact_distance
_geom_contact_publ_flag
_geom_contact_site_symmetry_2
C1 C4 2.820(5) no .
C2 C7 2.784(6) no .
C2 C10 3.541(6) no .
C2 C12 3.104(6) no .
C3 C6 2.808(6) no .
C5 C5 2.805(5) no 2_566
C5 C10 3.330(6) no 2_566
C5 C11 2.993(6) no 2_566
C6 C6 2.851(6) no 2_566
C6 C10 3.265(5) no .
C6 C12 3.597(6) no .
C7 C7 2.831(6) no 2_566
C8 C11 2.775(5) no .
C9 C12 2.766(6) no .
C10 C13 2.762(6) no .
S1 N1 3.600(4) no 1_545
O1 N1 2.821(5) no 2_575
O1 C14 3.511(6) no 1_455
O1 C14 3.464(5) no 2_575
O2 N1 3.400(4) no 1_545
O2 N1 3.316(5) no 2_575
O2 N1 2.791(5) no 2_675
O2 C8 3.570(5) no 2_675
O2 C13 3.422(5) no 2_675
O3 N1 2.706(5) no 1_545
O3 C3 3.599(5) no 2_666
O3 C4 3.285(5) no 2_566
O3 C5 3.519(5) no 2_566
O3 C8 3.502(5) no 1_545
N1 S1 3.600(4) no 1_565
N1 O1 2.821(5) no 2_575
N1 O2 3.400(4) no 1_565
N1 O2 3.316(5) no 2_575
N1 O2 2.791(5) no 2_675
N1 O3 2.706(5) no 1_565
C3 O3 3.599(5) no 2_666
C4 O3 3.285(5) no 2_566
C5 O3 3.519(5) no 2_566
C8 O2 3.570(5) no 2_675
C8 O3 3.502(5) no 1_565
C8 C14 3.570(7) no .
C13 O2 3.422(5) no 2_675
C13 C14 3.458(8) no .
C14 O1 3.511(6) no 1_655
C14 O1 3.464(5) no 2_575
C14 C8 3.570(7) no .
C14 C13 3.458(8) no .
O1 H14A 3.3789 no .
O1 H14B 2.7710 no .
O1 H14C 2.7588 no .
O2 H14A 2.7773 no .
O2 H14B 3.3933 no .
O2 H14C 2.7788 no .
O3 H14A 2.7399 no .
O3 H14B 2.7375 no .
O3 H14C 3.3592 no .
N1 H9 2.6237 no .
N1 H13 2.6104 no .
C1 H10 2.6820 no .
C1 H12 2.6251 no .
C1 H3 3.2609 no .
C1 H5 2.6658 no 2_566
C2 H12 2.9726 no .
C2 H4 3.2346 no .
C4 H2 3.2219 no .
C4 H5 2.6215 no .
C5 H10 3.1710 no 2_566
C5 H4 2.6264 no .
C6 H10 3.1436 no .
C6 H2 3.2664 no .
C6 H4 3.2937 no .
C6 H5 3.2911 no .
C7 H3 3.2374 no .
C7 H5 3.2755 no 2_566
C8 H10 3.2164 no .
C8 H12 3.2288 no .
C9 H1A 2.5987 no .
C9 H1B 2.7619 no .
C9 H1C 3.1765 no .
C9 H13 3.2346 no .
C10 H12 3.2313 no .
C10 H5 2.8131 no 2_566
C11 H9 3.2543 no .
C11 H13 3.2480 no .
C11 H2 2.6051 no .
C11 H5 2.6582 no 2_566
C12 H10 3.2286 no .
C12 H2 2.9486 no .
C12 H5 3.5191 no 2_566
C13 H1A 3.0901 no .
C13 H1B 2.9351 no .
C13 H1C 2.4811 no .
C13 H9 3.2347 no .
H1A H9 2.5076 no .
H1A H13 3.3126 no .
H1B H9 2.8020 no .
H1B H13 3.0782 no .
H1C H9 3.4518 no .
H1C H13 2.3113 no .
H9 H10 2.3047 no .
H10 H5 2.7854 no 2_566
H12 H13 2.3186 no .
H12 H2 2.7850 no .
H2 H3 2.3234 no .
H3 H4 2.2688 no .
H4 H5 2.4510 no .
S1 H1A 2.7931 no 1_545
S1 H1B 2.7708 no 2_575
S1 H1C 3.0260 no 2_675
S1 H4 3.3772 no 2_566
S1 H14C 3.4541 no 2_575
O1 H1A 3.2815 no 2_575
O1 H1B 1.9405 no 2_575
O1 H1C 3.1374 no 2_575
O1 H4 2.9149 no 2_566
O1 H14A 2.5691 no 1_455
O1 H14C 2.5485 no 2_575
O2 H1A 2.8514 no 1_545
O2 H1A 3.2524 no 2_575
O2 H1A 3.2310 no 2_675
O2 H1B 3.3703 no 1_545
O2 H1B 2.6768 no 2_575
O2 H1B 3.1611 no 2_675
O2 H1C 3.4790 no 1_545
O2 H1C 1.9027 no 2_675
O2 H9 3.0861 no 2_575
O2 H13 2.7293 no 2_675
O3 H1A 1.8165 no 1_545
O3 H1B 3.1226 no 1_545
O3 H1C 3.1010 no 1_545
O3 H9 3.2101 no 1_545
O3 H3 2.7491 no 2_666
O3 H4 2.8310 no 2_566
O3 H5 3.0878 no 2_566
N1 H3 3.0979 no 2_676
N1 H14A 3.3197 no 2_675
C1 H10 3.3787 no 2_576
C2 H9 3.4622 no 2_576
C2 H10 3.3250 no 2_576
C3 H9 3.1675 no 2_576
C4 H9 3.3216 no 2_576
C4 H12 3.0006 no 2_666
C5 H12 2.7779 no 2_666
C5 H3 3.5524 no 1_455
C5 H14B 3.5393 no 2_566
C7 H12 3.1223 no 2_666
C8 H2 3.5272 no 2_676
C8 H3 2.9858 no 2_676
C8 H14B 3.0059 no .
C8 H14C 3.4645 no .
C9 H13 3.1613 no 1_455
C9 H2 3.4285 no 2_676
C9 H3 3.3524 no 2_676
C9 H14B 3.1271 no .
C10 H10 3.3104 no 2_576
C10 H12 3.2476 no 1_455
C10 H13 3.4828 no 1_455
C10 H2 3.2891 no 2_676
C10 H14B 3.1970 no .
C11 H10 3.5829 no 2_576
C11 H2 3.2399 no 2_676
C11 H14B 3.1930 no .
C12 H10 3.1399 no 1_655
C12 H2 3.3212 no 2_676
C12 H4 3.2446 no 2_666
C12 H5 3.2913 no 2_666
C12 H14A 3.4504 no .
C12 H14B 3.0909 no .
C13 H9 3.2794 no 1_655
C13 H10 3.4704 no 1_655
C13 H2 3.4762 no 2_676
C13 H3 3.4442 no 2_676
C13 H14A 3.2477 no .
C13 H14B 2.9972 no .
C13 H14C 3.5945 no .
C14 H1B 3.5979 no 2_675
C14 H1C 3.2694 no 2_675
C14 H13 3.5458 no 2_675
C14 H5 3.4389 no 2_566
C14 H14C 3.4194 no 2_575
H1A S1 2.7931 no 1_565
H1A O1 3.2815 no 2_575
H1A O2 2.8514 no 1_565
H1A O2 3.2524 no 2_575
H1A O2 3.2310 no 2_675
H1A O3 1.8165 no 1_565
H1A H3 2.7056 no 2_676
H1B S1 2.7708 no 2_575
H1B O1 1.9405 no 2_575
H1B O2 3.3703 no 1_565
H1B O2 2.6768 no 2_575
H1B O2 3.1611 no 2_675
H1B O3 3.1226 no 1_565
H1B C14 3.5979 no 2_675
H1B H14A 2.9097 no 2_675
H1B H14B 3.5104 no .
H1B H14C 3.0862 no .
H1C S1 3.0260 no 2_675
H1C O1 3.1374 no 2_575
H1C O2 3.4790 no 1_565
H1C O2 1.9027 no 2_675
H1C O3 3.1010 no 1_565
H1C C14 3.2694 no 2_675
H1C H1C 3.5607 no 2_685
H1C H3 3.1454 no 2_676
H1C H14A 2.9227 no 2_675
H1C H14C 3.3380 no 2_675
H9 O2 3.0861 no 2_575
H9 O3 3.2101 no 1_565
H9 C2 3.4622 no 2_576
H9 C3 3.1675 no 2_576
H9 C4 3.3216 no 2_576
H9 C13 3.2794 no 1_455
H9 H13 2.7595 no 1_455
H9 H3 3.3894 no 2_576
H9 H3 3.5431 no 2_676
H9 H4 3.5925 no 2_576
H10 C1 3.3787 no 2_576
H10 C2 3.3250 no 2_576
H10 C10 3.3104 no 2_576
H10 C11 3.5829 no 2_576
H10 C12 3.1399 no 1_455
H10 C13 3.4704 no 1_455
H10 H10 2.8808 no 2_576
H10 H12 2.7090 no 1_455
H10 H13 3.3253 no 1_455
H10 H2 3.2390 no 1_455
H10 H2 3.3564 no 2_576
H12 C4 3.0006 no 2_666
H12 C5 2.7779 no 2_666
H12 C7 3.1223 no 2_666
H12 C10 3.2476 no 1_655
H12 H10 2.7090 no 1_655
H12 H4 2.6288 no 2_666
H12 H5 2.3786 no 2_666
H13 O2 2.7293 no 2_675
H13 C9 3.1613 no 1_655
H13 C10 3.4828 no 1_655
H13 C14 3.5458 no 2_675
H13 H9 2.7595 no 1_655
H13 H10 3.3253 no 1_655
H13 H14A 3.3039 no .
H13 H14B 3.4622 no .
H13 H14B 3.4356 no 1_655
H13 H14C 2.9786 no 2_675
H2 C8 3.5272 no 2_676
H2 C9 3.4285 no 2_676
H2 C10 3.2891 no 2_676
H2 C11 3.2399 no 2_676
H2 C12 3.3212 no 2_676
H2 C13 3.4762 no 2_676
H2 H10 3.2390 no 1_655
H2 H10 3.3564 no 2_576
H2 H2 3.1178 no 2_676
H3 O3 2.7491 no 2_666
H3 N1 3.0979 no 2_676
H3 C5 3.5524 no 1_655
H3 C8 2.9858 no 2_676
H3 C9 3.3524 no 2_676
H3 C13 3.4442 no 2_676
H3 H1A 2.7056 no 2_676
H3 H1C 3.1454 no 2_676
H3 H9 3.3894 no 2_576
H3 H9 3.5431 no 2_676
H4 S1 3.3772 no 2_566
H4 O1 2.9149 no 2_566
H4 O3 2.8310 no 2_566
H4 C12 3.2446 no 2_666
H4 H9 3.5925 no 2_576
H4 H12 2.6288 no 2_666
H4 H14A 3.1738 no 2_666
H5 O3 3.0878 no 2_566
H5 C12 3.2913 no 2_666
H5 C14 3.4389 no 2_566
H5 H12 2.3786 no 2_666
H5 H14B 2.6656 no 2_566
H14A O1 2.5691 no 1_655
H14A N1 3.3197 no 2_675
H14A C12 3.4504 no .
H14A C13 3.2477 no .
H14A H1B 2.9097 no 2_675
H14A H1C 2.9227 no 2_675
H14A H13 3.3039 no .
H14A H4 3.1738 no 2_666
H14A H14C 3.1258 no 2_675
H14B C5 3.5393 no 2_566
H14B C8 3.0059 no .
H14B C9 3.1271 no .
H14B C10 3.1970 no .
H14B C11 3.1930 no .
H14B C12 3.0909 no .
H14B C13 2.9972 no .
H14B H1B 3.5104 no .
H14B H13 3.4356 no 1_455
H14B H13 3.4622 no .
H14B H5 2.6656 no 2_566
H14B H14C 3.5681 no 2_575
H14C S1 3.4541 no 2_575
H14C O1 2.5485 no 2_575
H14C C8 3.4645 no .
H14C C13 3.5945 no .
H14C C14 3.4194 no 2_575
H14C H1B 3.0862 no .
H14C H1C 3.3380 no 2_675
H14C H13 2.9786 no 2_675
H14C H14A 3.1258 no 2_675
H14C H14B 3.5681 no 2_575
H14C H14C 2.8495 no 2_575
H14C H14C 3.3281 no 2_675

loop_
_geom_hbond_atom_site_label_D
_geom_hbond_atom_site_label_H
_geom_hbond_atom_site_label_A
_geom_hbond_site_symmetry_A
_geom_hbond_distance_DA
_geom_hbond_distance_DH
_geom_hbond_distance_HA
_geom_hbond_angle_DHA
_geom_hbond_publ_flag
N1 H1A O3 1_565 2.706(5) 0.890 1.817 178.0 no
N1 H1B O1 2_575 2.821(5) 0.890 1.940 169.8 no
N1 H1C O2 2_675 2.791(5) 0.890 1.903 175.3 no

loop_
_geom_torsion_atom_site_label_1
_geom_torsion_atom_site_label_2
_geom_torsion_atom_site_label_3
_geom_torsion_atom_site_label_4
_geom_torsion
_geom_torsion_publ_flag
_geom_torsion_site_symmetry_1
_geom_torsion_site_symmetry_3
_geom_torsion_site_symmetry_4
C2 C1 C6 C5 -173.5(4) no . . 2_566
C2 C1 C6 C7 4.3(6) no . . .
C6 C1 C2 C3 -2.5(6) no . . .
C2 C1 C11 C10 -116.4(5) no . . .
C2 C1 C11 C12 61.6(6) no . . .
C11 C1 C2 C3 178.9(4) no . . .
C6 C1 C11 C10 65.1(6) no . . .
C6 C1 C11 C12 -116.9(4) no . . .
C11 C1 C6 C5 5.0(6) no . . 2_566
C11 C1 C6 C7 -177.2(3) no . . .
C1 C2 C3 C4 -1.2(6) no . . .
C2 C3 C4 C7 3.0(6) no . . .
C3 C4 C7 C5 176.0(4) no . . .
C3 C4 C7 C6 -1.1(6) no . . .
C6 C5 C7 C4 -175.3(3) no 2_566 . .
C6 C5 C7 C6 1.8(6) no 2_566 . .
C7 C5 C6 C1 -179.6(3) no . 2_566 2_566
C7 C5 C6 C7 -1.8(6) no . 2_566 2_566
C1 C6 C7 C4 -2.5(5) no . . .
C1 C6 C7 C5 -179.7(3) no . . .
C5 C6 C7 C4 175.3(3) no 2_566 . .
C5 C6 C7 C5 -1.8(6) no 2_566 . .
N1 C8 C9 C10 177.6(4) no . . .
N1 C8 C13 C12 -178.6(4) no . . .
C9 C8 C13 C12 0.6(7) no . . .
C13 C8 C9 C10 -1.6(7) no . . .
C8 C9 C10 C11 1.3(7) no . . .
C9 C10 C11 C1 177.8(4) no . . .
C9 C10 C11 C12 -0.2(7) no . . .
C1 C11 C12 C13 -178.8(4) no . . .
C10 C11 C12 C13 -0.7(7) no . . .
C11 C12 C13 C8 0.5(7) no . . .
